data_1569663
loop_
_publ_author_name
'Gaskin, Gabrielle J.'
'LaDuca, Robert L.'

_publ_section_title
;
 Poly[[[\m3-3-(2-carboxylatophenyl)propionato][\m2-N,N&#x2032;-(ethane-1,2-diyl)bis(pyridine-4-carboxamide)]copper(II)]
 monohydrate], a layered coordination polymer with (4,4) topology
;
_journal_coeditor_code BH4076
_journal_issue 8
_journal_name_full IUCrData
_journal_paper_doi 10.1107/S241431462300679X
_journal_volume 8
_journal_year 2023
_chemical_formula_iupac '[Cu (C10 H8 O4) (C14 H14 N4 O2)], H2 O'
_chemical_formula_moiety 'C24 H22 Cu N4 O6, H2 O'
_chemical_formula_sum 'C24 H24 Cu N4 O7'
_chemical_formula_weight 544.01
_chemical_name_systematic
'Poly[[[\m~3~-3-(2-carboxylatophenyl)propionato][\m~2~-<i>N</i>,<i>N</i>'-(ethane-1,2-diyl)bis(pyridine-4-carboxamide)]copper(II)] monohydrate]'
_space_group_crystal_system triclinic
_space_group_IT_number 2
_space_group_name_Hall '-P 1'
_space_group_name_H-M_alt 'P -1'
_atom_sites_solution_hydrogens mixed
_atom_sites_solution_primary dual
_atom_sites_solution_secondary difmap
_audit_creation_method
;
Olex2 1.3-ac4
(compiled 2020.11.27 svn.r5f609507 for Rigaku Oxford Diffraction, GUI svn.r6214)
;
_cell_angle_alpha 97.3000(10)
_cell_angle_beta 94.0450(10)
_cell_angle_gamma 114.1490(10)
_cell_formula_units_Z 2
_cell_length_a 9.1138(8)
_cell_length_b 9.4045(8)
_cell_length_c 14.4758(13)
_cell_measurement_reflns_used 6936
_cell_measurement_temperature 173.15
_cell_measurement_theta_max 25.32
_cell_measurement_theta_min 2.41
_cell_volume 1112.63(17)
_computing_cell_refinement
;
SAINT v8.34a (Bruker, 2013)
;
_computing_data_collection
;
<i>COSMO</i> v1.61 (Bruker, 2009)
;
_computing_data_reduction
;
SAINT v8.34a (Bruker, 2013)
;
_computing_molecular_graphics
;
<i>CrystalMaker X</i> (Palmer, 2020)
;
_computing_publication_material
;
Olex2 1.3-ac4 (Dolomanov <i>et al.</i>,  2009)
;
_computing_structure_refinement
;
<i>SHELXL2018/3</i> (Sheldrick, 2015b)
;
_computing_structure_solution
;
<i>SHELXT2018/2</i> (Sheldrick, 2015a)
;
_diffrn_ambient_temperature 173.15
_diffrn_measured_fraction_theta_full 1.000
_diffrn_measured_fraction_theta_max 0.997
_diffrn_measurement_device_type 'Bruker APEXII CCD'
_diffrn_measurement_method '\f and \w scans'
_diffrn_radiation_type MoK\a
_diffrn_radiation_wavelength 0.71073
_diffrn_reflns_av_R_equivalents 0.0549
_diffrn_reflns_av_unetI/netI 0.0480
_diffrn_reflns_limit_h_max 10
_diffrn_reflns_limit_h_min -10
_diffrn_reflns_limit_k_max 11
_diffrn_reflns_limit_k_min -11
_diffrn_reflns_limit_l_max 17
_diffrn_reflns_limit_l_min -17
_diffrn_reflns_number 18015
_diffrn_reflns_theta_full 25.242
_diffrn_reflns_theta_max 25.400
_diffrn_reflns_theta_min 1.431
_diffrn_source_current 40.0
_diffrn_source_power 2.0
_diffrn_source_voltage 50.0
_diffrn_standards_number 0
_exptl_absorpt_coefficient_mu 1.038
_exptl_absorpt_correction_T_max 0.7452
_exptl_absorpt_correction_T_min 0.6759
_exptl_absorpt_correction_type multi-scan
_exptl_absorpt_process_details
;
(SADABS; Krause <i>et al.</i>,  2015)
;
_exptl_crystal_colour blue
_exptl_crystal_density_diffrn 1.624
_exptl_crystal_description block
_exptl_crystal_F_000 562
_exptl_crystal_size_max 0.148
_exptl_crystal_size_mid 0.129
_exptl_crystal_size_min 0.102
_refine_diff_density_max 0.522
_refine_diff_density_min -0.303
_refine_ls_extinction_method none
_refine_ls_goodness_of_fit_ref 1.050
_refine_ls_hydrogen_treatment constr
_refine_ls_matrix_type full
_refine_ls_number_constraints 0
_refine_ls_number_parameters 355
_refine_ls_number_reflns 4077
_refine_ls_number_restraints 0
_refine_ls_restrained_S_all 1.050
_refine_ls_R_factor_all 0.0522
_refine_ls_R_factor_gt 0.0386
_refine_ls_shift/su_max 0.000
_refine_ls_shift/su_mean 0.000
_refine_ls_structure_factor_coef Fsqd
_refine_ls_weighting_details 'w=1/[\s^2^(Fo^2^)+(0.0352P)^2^+0.9143P] where P=(Fo^2^+2Fc^2^)/3'
_refine_ls_weighting_scheme calc
_refine_ls_wR_factor_gt 0.0849
_refine_ls_wR_factor_ref 0.0924
_reflns_number_gt 3323
_reflns_number_total 4077
_reflns_threshold_expression 'I > 2\s(I)'
_cod_data_source_file bh4076.cif
_cod_data_source_block I
_cod_database_code 1569663
_shelx_estimated_absorpt_t_min 0.861
_shelx_estimated_absorpt_t_max 0.901

loop_
_space_group_symop_operation_xyz
'x, y, z'
'-x, -y, -z'

loop_
_atom_site_type_symbol
_atom_site_label
_atom_site_fract_x
_atom_site_fract_y
_atom_site_fract_z
_atom_site_U_iso_or_equiv
_atom_site_adp_type
_atom_site_calc_flag
_atom_site_occupancy
_atom_site_disorder_assembly
_atom_site_disorder_group
Cu Cu1 0.86606(4) 0.03522(4) 0.42367(2) 0.01990(12) Uani d 1 . .
O O1 0.7782(2) 0.1460(2) 0.34432(13) 0.0228(4) Uani d 1 . .
O O2 0.9787(2) 0.3862(2) 0.39173(14) 0.0293(5) Uani d 1 . .
O O3 0.6356(2) 0.7371(2) 0.38655(14) 0.0266(5) Uani d 1 . .
O O4 0.8764(2) 0.8502(2) 0.47353(12) 0.0184(4) Uani d 1 . .
O O5 0.6664(3) 0.3509(3) 0.83105(16) 0.0496(7) Uani d 1 . .
O O6 0.1264(3) -0.1854(3) 1.01159(17) 0.0508(7) Uani d 1 . .
N N1 0.7650(3) 0.0919(3) 0.53328(16) 0.0192(5) Uani d 1 . .
N N2 0.4476(3) 0.1163(3) 0.80295(17) 0.0337(7) Uani d 1 . .
H H2A 0.402136 0.029931 0.760226 0.040 Uiso calc 0.5 A 1
H H2B 0.386529 0.023682 0.768121 0.040 Uiso calc 0.5 B 2
N N4 -0.0154(3) 0.0023(3) 1.31488(15) 0.0192(5) Uani d 1 . .
C C1 0.7449(3) 0.7266(3) 0.43646(18) 0.0179(6) Uani d 1 . .
C C2 0.7338(3) 0.5698(3) 0.45840(19) 0.0209(6) Uani d 1 . .
H H2C 0.706902 0.561637 0.523154 0.025 Uiso calc 1 . .
H H2D 0.841825 0.568788 0.456932 0.025 Uiso calc 1 . .
C C3 0.6088(3) 0.4244(3) 0.39172(19) 0.0234(6) Uani d 1 . .
H H3A 0.597505 0.328278 0.417405 0.028 Uiso calc 1 . .
H H3B 0.502207 0.429417 0.388582 0.028 Uiso calc 1 . .
C C4 0.6538(3) 0.4107(3) 0.29341(19) 0.0212(6) Uani d 1 . .
C C5 0.5820(4) 0.4578(3) 0.2218(2) 0.0283(7) Uani d 1 . .
H H5 0.501563 0.494530 0.234762 0.034 Uiso calc 1 . .
C C6 0.6262(4) 0.4517(4) 0.1325(2) 0.0329(8) Uani d 1 . .
H H6 0.574460 0.482262 0.084503 0.039 Uiso calc 1 . .
C C7 0.7452(4) 0.4016(4) 0.1125(2) 0.0345(8) Uani d 1 . .
H H7 0.777813 0.400657 0.051600 0.041 Uiso calc 1 . .
C C8 0.8165(4) 0.3526(3) 0.1821(2) 0.0284(7) Uani d 1 . .
H H8 0.897859 0.317403 0.168642 0.034 Uiso calc 1 . .
C C9 0.7700(3) 0.3546(3) 0.27152(19) 0.0214(6) Uani d 1 . .
C C10 0.8508(3) 0.2954(3) 0.34283(19) 0.0213(6) Uani d 1 . .
C C11 0.8071(4) 0.2444(3) 0.5709(2) 0.0241(6) Uani d 1 . .
H H11 0.879640 0.325033 0.541595 0.029 Uiso calc 1 . .
C C12 0.7493(4) 0.2880(3) 0.6497(2) 0.0258(7) Uani d 1 . .
H H12 0.782433 0.396716 0.674135 0.031 Uiso calc 1 . .
C C13 0.6430(3) 0.1733(3) 0.69311(19) 0.0229(6) Uani d 1 . .
C C14 0.5999(3) 0.0165(4) 0.6550(2) 0.0257(7) Uani d 1 . .
H H14 0.528086 -0.066012 0.683360 0.031 Uiso calc 1 . .
C C15 0.6620(3) -0.0186(3) 0.5757(2) 0.0246(7) Uani d 1 . .
H H15 0.629962 -0.126675 0.549909 0.030 Uiso calc 1 . .
C C16 0.5861(4) 0.2215(4) 0.7822(2) 0.0294(7) Uani d 1 . .
C C17A 0.3515(11) 0.1133(11) 0.8843(7) 0.023(2) Uani d 0.5 C 1
H H17A 0.354723 0.219492 0.903713 0.028 Uiso calc 0.5 C 1
H H17B 0.236819 0.037467 0.864359 0.028 Uiso calc 0.5 C 1
C C18A 0.4206(8) 0.0660(8) 0.9653(4) 0.0310(15) Uani d 0.5 C 1
H H18A 0.408005 -0.043997 0.947555 0.037 Uiso calc 0.5 C 1
H H18B 0.537985 0.135696 0.981143 0.037 Uiso calc 0.5 C 1
N N3A 0.3389(7) 0.0770(6) 1.0475(4) 0.0291(12) Uani d 0.5 C 1
H H3AA 0.384594 0.160658 1.092118 0.035 Uiso calc 0.5 C 1
C C17B 0.4120(11) 0.1782(10) 0.8929(7) 0.022(2) Uani d 0.5 C 2
H H17C 0.372090 0.260031 0.885677 0.026 Uiso calc 0.5 C 2
H H17D 0.508849 0.223066 0.941254 0.026 Uiso calc 0.5 C 2
C C18B 0.2807(8) 0.0313(7) 0.9173(4) 0.0205(13) Uani d 0.5 C 2
H H18C 0.183417 -0.006668 0.869700 0.025 Uiso calc 0.5 C 2
H H18D 0.319387 -0.053069 0.915379 0.025 Uiso calc 0.5 C 2
N N3B 0.2361(7) 0.0618(6) 1.0108(3) 0.0214(11) Uani d 0.5 C 2
H H3BA 0.249314 0.157652 1.034990 0.026 Uiso calc 0.5 C 2
C C19 0.1776(5) -0.0527(4) 1.0571(2) 0.0455(10) Uani d 1 . .
C C20 0.1198(4) -0.0256(4) 1.1499(2) 0.0271(7) Uani d 1 . .
C C21 0.1590(4) 0.1213(4) 1.2039(2) 0.0307(7) Uani d 1 . .
H H21 0.232813 0.214883 1.185214 0.037 Uiso calc 1 . .
C C22 0.0903(4) 0.1301(3) 1.28488(19) 0.0238(7) Uani d 1 . .
H H22 0.118846 0.231415 1.321265 0.029 Uiso calc 1 . .
C C23 -0.0487(4) -0.1394(3) 1.2646(2) 0.0239(6) Uani d 1 . .
H H23 -0.119759 -0.231360 1.286046 0.029 Uiso calc 1 . .
C C24 0.0158(4) -0.1577(4) 1.1828(2) 0.0270(7) Uani d 1 . .
H H24 -0.011059 -0.260576 1.149137 0.032 Uiso calc 1 . .
O O1W 0.7821(3) 0.6433(3) 0.94803(19) 0.0512(7) Uani d 1 . .
H H1WA 0.755433 0.552414 0.912263 0.077 Uiso d 1 . .
H H1WB 0.886751 0.680825 0.962743 0.077 Uiso d 1 . .

loop_
_atom_site_aniso_label
_atom_site_aniso_U_11
_atom_site_aniso_U_22
_atom_site_aniso_U_33
_atom_site_aniso_U_12
_atom_site_aniso_U_13
_atom_site_aniso_U_23
Cu1 0.0247(2) 0.0197(2) 0.01987(19) 0.01197(16) 0.00789(14) 0.00749(14)
O1 0.0260(11) 0.0171(10) 0.0282(11) 0.0103(9) 0.0042(9) 0.0092(8)
O2 0.0286(12) 0.0252(12) 0.0287(12) 0.0069(10) -0.0062(10) 0.0066(9)
O3 0.0277(12) 0.0248(11) 0.0287(11) 0.0142(10) -0.0027(9) 0.0019(9)
O4 0.0243(11) 0.0144(10) 0.0183(10) 0.0092(9) 0.0055(8) 0.0048(8)
O5 0.0671(18) 0.0453(16) 0.0350(14) 0.0308(14) -0.0041(13) -0.0166(12)
O6 0.0678(18) 0.0453(16) 0.0375(14) 0.0246(14) 0.0194(13) -0.0083(12)
N1 0.0186(12) 0.0189(12) 0.0234(12) 0.0099(10) 0.0047(10) 0.0070(10)
N2 0.0466(18) 0.0524(18) 0.0169(13) 0.0338(16) 0.0121(12) 0.0081(12)
N4 0.0248(13) 0.0222(13) 0.0134(11) 0.0118(11) 0.0031(10) 0.0057(10)
C1 0.0218(15) 0.0186(15) 0.0151(13) 0.0097(13) 0.0099(12) 0.0008(11)
C2 0.0268(16) 0.0185(15) 0.0173(14) 0.0089(13) 0.0052(12) 0.0037(11)
C3 0.0240(16) 0.0179(15) 0.0278(16) 0.0081(13) 0.0046(13) 0.0040(12)
C4 0.0254(16) 0.0118(14) 0.0219(15) 0.0051(12) -0.0033(12) 0.0003(11)
C5 0.0335(18) 0.0210(16) 0.0301(17) 0.0147(14) -0.0056(14) -0.0014(13)
C6 0.048(2) 0.0299(18) 0.0230(16) 0.0217(16) -0.0094(15) 0.0008(13)
C7 0.057(2) 0.0334(19) 0.0167(15) 0.0239(17) 0.0008(15) 0.0025(13)
C8 0.0403(19) 0.0265(17) 0.0241(16) 0.0204(15) 0.0053(14) 0.0014(13)
C9 0.0264(16) 0.0131(14) 0.0225(15) 0.0070(12) -0.0006(12) 0.0028(11)
C10 0.0246(16) 0.0221(16) 0.0211(15) 0.0125(13) 0.0065(12) 0.0058(12)
C11 0.0254(16) 0.0182(15) 0.0288(16) 0.0087(13) 0.0038(13) 0.0069(12)
C12 0.0333(18) 0.0176(15) 0.0268(16) 0.0123(14) 0.0002(13) 0.0008(12)
C13 0.0209(15) 0.0269(16) 0.0212(15) 0.0131(13) -0.0033(12) -0.0022(12)
C14 0.0218(16) 0.0247(16) 0.0286(16) 0.0074(13) 0.0092(13) 0.0034(13)
C15 0.0269(17) 0.0163(15) 0.0295(16) 0.0077(13) 0.0113(13) 0.0003(12)
C16 0.041(2) 0.0350(19) 0.0181(15) 0.0245(16) -0.0038(14) -0.0023(14)
C17A 0.026(6) 0.025(6) 0.023(4) 0.012(4) 0.013(5) 0.008(5)
C18A 0.039(4) 0.037(4) 0.021(3) 0.016(3) 0.015(3) 0.011(3)
N3A 0.039(4) 0.026(3) 0.018(3) 0.008(3) 0.016(3) 0.003(2)
C17B 0.029(6) 0.019(5) 0.015(4) 0.006(4) 0.014(4) 0.005(4)
C18B 0.026(4) 0.021(3) 0.013(3) 0.009(3) 0.005(3) -0.001(3)
N3B 0.028(3) 0.018(3) 0.017(3) 0.009(2) 0.007(2) -0.002(2)
C19 0.092(3) 0.031(2) 0.0285(18) 0.035(2) 0.0304(19) 0.0125(16)
C20 0.0428(19) 0.0262(17) 0.0186(15) 0.0191(15) 0.0103(14) 0.0064(13)
C21 0.042(2) 0.0238(17) 0.0277(17) 0.0118(15) 0.0160(14) 0.0089(13)
C22 0.0327(17) 0.0210(16) 0.0183(14) 0.0113(14) 0.0082(13) 0.0031(12)
C23 0.0295(17) 0.0205(16) 0.0232(15) 0.0106(13) 0.0080(13) 0.0068(12)
C24 0.0387(19) 0.0215(16) 0.0211(15) 0.0141(14) 0.0043(13) -0.0003(12)
O1W 0.0749(19) 0.0262(13) 0.0500(16) 0.0187(13) 0.0156(15) 0.0033(12)

loop_
_atom_type_symbol
_atom_type_description
_atom_type_scat_dispersion_real
_atom_type_scat_dispersion_imag
_atom_type_scat_source
C C 0.0033 0.0016 'International Tables Vol C Tables 4.2.6.8 and 6.1.1.4'
H H 0.0000 0.0000 'International Tables Vol C Tables 4.2.6.8 and 6.1.1.4'
Cu Cu 0.3201 1.2651 'International Tables Vol C Tables 4.2.6.8 and 6.1.1.4'
N N 0.0061 0.0033 'International Tables Vol C Tables 4.2.6.8 and 6.1.1.4'
O O 0.0106 0.0060 'International Tables Vol C Tables 4.2.6.8 and 6.1.1.4'

loop_
_exptl_crystal_face_index_h
_exptl_crystal_face_index_k
_exptl_crystal_face_index_l
_exptl_crystal_face_perp_dist
-1.00 -1.00 -2.00 0.0720
1.00 1.00 2.00 0.0300
2.00 0.00 -1.00 0.0820
-2.00 0.00 1.00 0.0550
2.00 0.00 1.00 0.0610
-2.00 0.00 -1.00 0.0720
-2.00 1.00 2.00 0.0550
2.00 -1.00 -1.00 0.0810
-2.00 1.00 1.00 0.0580
1.00 0.00 2.00 0.0320
-2.00 1.00 0.00 0.0590
2.00 -1.00 1.00 0.0620
2.00 -1.00 2.00 0.0510
1.00 -1.00 -2.00 0.0640
-1.00 1.00 1.00 0.0550
-1.00 1.00 -1.00 0.0520
1.00 -1.00 1.00 0.0480
0.00 0.00 1.00 0.0340
0.00 0.00 -1.00 0.0740
1.00 -2.00 2.00 0.0500
0.00 1.00 -2.00 0.0380
0.00 1.00 -1.00 0.0320
0.00 -2.00 1.00 0.0580

loop_
_geom_angle_atom_site_label_1
_geom_angle_atom_site_label_2
_geom_angle_atom_site_label_3
_geom_angle_site_symmetry_1
_geom_angle_site_symmetry_3
_geom_angle
_geom_angle_publ_flag
O1 Cu1 O4 . 1_545 156.66(8) y
O1 Cu1 O4 . 2_766 126.81(7) y
O1 Cu1 N1 . . 91.16(8) y
O1 Cu1 N4 . 1_654 86.83(8) y
O4 Cu1 O4 1_545 2_766 76.33(8) y
O4 Cu1 N1 1_545 . 92.95(8) y
O4 Cu1 N4 1_545 1_654 91.12(8) y
N1 Cu1 O4 . 2_766 87.84(8) y
N1 Cu1 N4 . 1_654 173.98(9) y
N4 Cu1 O4 1_654 2_766 88.83(8) y
C10 O1 Cu1 . . 123.27(18) ?
Cu1 O4 Cu1 1_565 2_766 103.67(7) ?
C1 O4 Cu1 . 2_766 149.19(17) ?
C1 O4 Cu1 . 1_565 107.15(16) ?
C11 N1 Cu1 . . 121.00(18) ?
C15 N1 Cu1 . . 121.71(19) ?
C15 N1 C11 . . 117.2(2) ?
C16 N2 H2A . . 113.1 ?
C16 N2 H2B . . 125.2 ?
C16 N2 C17A . . 133.7(4) ?
C16 N2 C17B . . 109.7(4) ?
C17A N2 H2A . . 113.1 ?
C17B N2 H2B . . 125.2 ?
C22 N4 Cu1 . 1_456 118.58(18) ?
C23 N4 Cu1 . 1_456 123.67(19) ?
C23 N4 C22 . . 117.4(2) ?
O3 C1 O4 . . 121.8(3) ?
O3 C1 C2 . . 122.2(3) ?
O4 C1 C2 . . 116.0(2) ?
C1 C2 H2C . . 108.5 ?
C1 C2 H2D . . 108.5 ?
C1 C2 C3 . . 114.9(2) ?
H2C C2 H2D . . 107.5 ?
C3 C2 H2C . . 108.5 ?
C3 C2 H2D . . 108.5 ?
C2 C3 H3A . . 109.0 ?
C2 C3 H3B . . 109.0 ?
H3A C3 H3B . . 107.8 ?
C4 C3 C2 . . 113.0(2) ?
C4 C3 H3A . . 109.0 ?
C4 C3 H3B . . 109.0 ?
C5 C4 C3 . . 120.3(3) ?
C5 C4 C9 . . 118.0(3) ?
C9 C4 C3 . . 121.7(2) ?
C4 C5 H5 . . 119.5 ?
C6 C5 C4 . . 121.1(3) ?
C6 C5 H5 . . 119.5 ?
C5 C6 H6 . . 119.8 ?
C7 C6 C5 . . 120.5(3) ?
C7 C6 H6 . . 119.8 ?
C6 C7 H7 . . 120.3 ?
C6 C7 C8 . . 119.4(3) ?
C8 C7 H7 . . 120.3 ?
C7 C8 H8 . . 119.7 ?
C7 C8 C9 . . 120.6(3) ?
C9 C8 H8 . . 119.7 ?
C4 C9 C10 . . 122.3(2) ?
C8 C9 C4 . . 120.5(3) ?
C8 C9 C10 . . 117.2(3) ?
O1 C10 C9 . . 114.9(2) ?
O2 C10 O1 . . 124.7(3) ?
O2 C10 C9 . . 120.3(2) ?
N1 C11 H11 . . 118.6 ?
N1 C11 C12 . . 122.8(3) ?
C12 C11 H11 . . 118.6 ?
C11 C12 H12 . . 120.1 ?
C11 C12 C13 . . 119.8(3) ?
C13 C12 H12 . . 120.1 ?
C12 C13 C14 . . 117.7(3) ?
C12 C13 C16 . . 119.6(3) ?
C14 C13 C16 . . 122.6(3) ?
C13 C14 H14 . . 120.3 ?
C15 C14 C13 . . 119.5(3) ?
C15 C14 H14 . . 120.3 ?
N1 C15 C14 . . 123.1(3) ?
N1 C15 H15 . . 118.4 ?
C14 C15 H15 . . 118.4 ?
O5 C16 N2 . . 123.6(3) ?
O5 C16 C13 . . 120.2(3) ?
N2 C16 C13 . . 116.3(3) ?
N2 C17A H17A . . 109.6 ?
N2 C17A H17B . . 109.6 ?
H17A C17A H17B . . 108.1 ?
C18A C17A N2 . . 110.2(7) ?
C18A C17A H17A . . 109.6 ?
C18A C17A H17B . . 109.6 ?
C17A C18A H18A . . 109.5 ?
C17A C18A H18B . . 109.5 ?
H18A C18A H18B . . 108.0 ?
N3A C18A C17A . . 110.9(6) ?
N3A C18A H18A . . 109.5 ?
N3A C18A H18B . . 109.5 ?
C18A N3A H3AA . . 119.5 ?
C18A N3A C19 . . 121.1(5) ?
C19 N3A H3AA . . 119.5 ?
N2 C17B H17C . . 111.4 ?
N2 C17B H17D . . 111.4 ?
N2 C17B C18B . . 102.1(5) ?
H17C C17B H17D . . 109.2 ?
C18B C17B H17C . . 111.4 ?
C18B C17B H17D . . 111.4 ?
C17B C18B H18C . . 109.2 ?
C17B C18B H18D . . 109.2 ?
H18C C18B H18D . . 107.9 ?
N3B C18B C17B . . 111.9(6) ?
N3B C18B H18C . . 109.2 ?
N3B C18B H18D . . 109.2 ?
C18B N3B H3BA . . 120.3 ?
C19 N3B C18B . . 119.5(4) ?
C19 N3B H3BA . . 120.3 ?
O6 C19 N3A . . 122.6(3) ?
O6 C19 N3B . . 116.0(4) ?
O6 C19 C20 . . 120.3(3) ?
N3B C19 C20 . . 119.9(3) ?
C20 C19 N3A . . 113.0(3) ?
C21 C20 C19 . . 125.3(3) ?
C24 C20 C19 . . 117.3(3) ?
C24 C20 C21 . . 117.4(3) ?
C20 C21 H21 . . 120.3 ?
C22 C21 C20 . . 119.5(3) ?
C22 C21 H21 . . 120.3 ?
N4 C22 C21 . . 123.1(3) ?
N4 C22 H22 . . 118.4 ?
C21 C22 H22 . . 118.4 ?
N4 C23 H23 . . 118.6 ?
N4 C23 C24 . . 122.8(3) ?
C24 C23 H23 . . 118.6 ?
C20 C24 H24 . . 120.1 ?
C23 C24 C20 . . 119.8(3) ?
C23 C24 H24 . . 120.1 ?
H1WA O1W H1WB . . 104.5 ?

loop_
_geom_bond_atom_site_label_1
_geom_bond_atom_site_label_2
_geom_bond_site_symmetry_2
_geom_bond_distance
_geom_bond_publ_flag
Cu1 O1 . 1.9754(18) y
Cu1 O4 2_766 2.4322(19) y
Cu1 O4 1_545 2.0007(18) y
Cu1 N1 . 2.010(2) y
Cu1 N4 1_654 2.033(2) y
O1 C10 . 1.289(3) ?
O2 C10 . 1.227(3) ?
O3 C1 . 1.234(3) ?
O4 C1 . 1.298(3) ?
O5 C16 . 1.223(4) ?
O6 C19 . 1.217(4) ?
N1 C11 . 1.350(3) ?
N1 C15 . 1.336(3) ?
N2 H2A . 0.8800 ?
N2 H2B . 0.8800 ?
N2 C16 . 1.331(4) ?
N2 C17A . 1.512(10) ?
N2 C17B . 1.470(10) ?
N4 C22 . 1.343(4) ?
N4 C23 . 1.338(4) ?
C1 C2 . 1.512(4) ?
C2 H2C . 0.9900 ?
C2 H2D . 0.9900 ?
C2 C3 . 1.528(4) ?
C3 H3A . 0.9900 ?
C3 H3B . 0.9900 ?
C3 C4 . 1.513(4) ?
C4 C5 . 1.399(4) ?
C4 C9 . 1.400(4) ?
C5 H5 . 0.9500 ?
C5 C6 . 1.382(4) ?
C6 H6 . 0.9500 ?
C6 C7 . 1.382(4) ?
C7 H7 . 0.9500 ?
C7 C8 . 1.386(4) ?
C8 H8 . 0.9500 ?
C8 C9 . 1.390(4) ?
C9 C10 . 1.515(4) ?
C11 H11 . 0.9500 ?
C11 C12 . 1.375(4) ?
C12 H12 . 0.9500 ?
C12 C13 . 1.378(4) ?
C13 C14 . 1.386(4) ?
C13 C16 . 1.508(4) ?
C14 H14 . 0.9500 ?
C14 C15 . 1.377(4) ?
C15 H15 . 0.9500 ?
C17A H17A . 0.9900 ?
C17A H17B . 0.9900 ?
C17A C18A . 1.493(11) ?
C18A H18A . 0.9900 ?
C18A H18B . 0.9900 ?
C18A N3A . 1.462(7) ?
N3A H3AA . 0.8800 ?
N3A C19 . 1.507(7) ?
C17B H17C . 0.9900 ?
C17B H17D . 0.9900 ?
C17B C18B . 1.515(8) ?
C18B H18C . 0.9900 ?
C18B H18D . 0.9900 ?
C18B N3B . 1.467(7) ?
N3B H3BA . 0.8800 ?
N3B C19 . 1.288(6) ?
C19 C20 . 1.506(4) ?
C20 C21 . 1.389(4) ?
C20 C24 . 1.386(4) ?
C21 H21 . 0.9500 ?
C21 C22 . 1.376(4) ?
C22 H22 . 0.9500 ?
C23 H23 . 0.9500 ?
C23 C24 . 1.381(4) ?
C24 H24 . 0.9500 ?
O1W H1WA . 0.8703 ?
O1W H1WB . 0.8701 ?

loop_
_geom_hbond_atom_site_label_D
_geom_hbond_atom_site_label_H
_geom_hbond_atom_site_label_A
_geom_hbond_site_symmetry_A
_geom_hbond_distance_DH
_geom_hbond_distance_HA
_geom_hbond_distance_DA
_geom_hbond_angle_DHA
_geom_hbond_publ_flag
N2 H2B O1 2_656 0.88 2.12 2.959(3) 159.7 yes
N3B H3BA O1W 2_667 0.88 1.99 2.836(5) 159.6 yes
O1W H1WA O5 . 0.87 1.92 2.781(3) 171.9 yes

loop_
_geom_torsion_atom_site_label_1
_geom_torsion_atom_site_label_2
_geom_torsion_atom_site_label_3
_geom_torsion_atom_site_label_4
_geom_torsion_site_symmetry_1
_geom_torsion_site_symmetry_2
_geom_torsion_site_symmetry_3
_geom_torsion_site_symmetry_4
_geom_torsion
_geom_torsion_publ_flag
Cu1 O1 C10 O2 . . . . -2.2(4) ?
Cu1 O1 C10 C9 . . . . 175.31(17) ?
Cu1 O4 C1 O3 1_565 . . . -5.1(3) ?
Cu1 O4 C1 O3 2_766 . . . 175.11(19) ?
Cu1 O4 C1 C2 1_565 . . . 175.05(17) ?
Cu1 O4 C1 C2 2_766 . . . -4.7(4) ?
Cu1 N1 C11 C12 . . . . -175.4(2) ?
Cu1 N1 C15 C14 . . . . 175.1(2) ?
Cu1 N4 C22 C21 1_456 . . . -170.4(2) ?
Cu1 N4 C23 C24 1_456 . . . 170.2(2) ?
O3 C1 C2 C3 . . . . 18.7(4) ?
O4 C1 C2 C3 . . . . -161.5(2) ?
O6 C19 C20 C21 . . . . -174.4(4) ?
O6 C19 C20 C24 . . . . 3.9(5) ?
N1 C11 C12 C13 . . . . -0.4(5) ?
N2 C17A C18A N3A . . . . 174.7(5) ?
N2 C17B C18B N3B . . . . 174.4(5) ?
N4 C23 C24 C20 . . . . 0.0(5) ?
C1 C2 C3 C4 . . . . 67.9(3) ?
C2 C3 C4 C5 . . . . -100.4(3) ?
C2 C3 C4 C9 . . . . 78.2(3) ?
C3 C4 C5 C6 . . . . 177.5(3) ?
C3 C4 C9 C8 . . . . -175.9(3) ?
C3 C4 C9 C10 . . . . 3.6(4) ?
C4 C5 C6 C7 . . . . -1.3(5) ?
C4 C9 C10 O1 . . . . 90.8(3) ?
C4 C9 C10 O2 . . . . -91.5(3) ?
C5 C4 C9 C8 . . . . 2.6(4) ?
C5 C4 C9 C10 . . . . -177.8(3) ?
C5 C6 C7 C8 . . . . 2.0(5) ?
C6 C7 C8 C9 . . . . -0.4(5) ?
C7 C8 C9 C4 . . . . -1.9(4) ?
C7 C8 C9 C10 . . . . 178.5(3) ?
C8 C9 C10 O1 . . . . -89.6(3) ?
C8 C9 C10 O2 . . . . 88.1(3) ?
C9 C4 C5 C6 . . . . -1.0(4) ?
C11 N1 C15 C14 . . . . -0.7(4) ?
C11 C12 C13 C14 . . . . 0.6(4) ?
C11 C12 C13 C16 . . . . 177.1(3) ?
C12 C13 C14 C15 . . . . -0.8(4) ?
C12 C13 C16 O5 . . . . -22.3(4) ?
C12 C13 C16 N2 . . . . 158.0(3) ?
C13 C14 C15 N1 . . . . 0.9(5) ?
C14 C13 C16 O5 . . . . 154.0(3) ?
C14 C13 C16 N2 . . . . -25.7(4) ?
C15 N1 C11 C12 . . . . 0.4(4) ?
C16 N2 C17A C18A . . . . -81.7(8) ?
C16 N2 C17B C18B . . . . -165.6(5) ?
C16 C13 C14 C15 . . . . -177.2(3) ?
C17A N2 C16 O5 . . . . -1.9(7) ?
C17A N2 C16 C13 . . . . 177.9(6) ?
C17A C18A N3A C19 . . . . 81.0(7) ?
C18A N3A C19 O6 . . . . 18.2(8) ?
C18A N3A C19 C20 . . . . 175.4(5) ?
N3A C19 C20 C21 . . . . 27.8(5) ?
N3A C19 C20 C24 . . . . -153.9(4) ?
C17B N2 C16 O5 . . . . -1.8(6) ?
C17B N2 C16 C13 . . . . 178.0(5) ?
C17B C18B N3B C19 . . . . -153.6(7) ?
C18B N3B C19 O6 . . . . -17.3(8) ?
C18B N3B C19 C20 . . . . -175.4(4) ?
N3B C19 C20 C21 . . . . -17.2(6) ?
N3B C19 C20 C24 . . . . 161.1(4) ?
C19 C20 C21 C22 . . . . 176.2(3) ?
C19 C20 C24 C23 . . . . -176.1(3) ?
C20 C21 C22 N4 . . . . -0.3(5) ?
C21 C20 C24 C23 . . . . 2.3(5) ?
C22 N4 C23 C24 . . . . -2.5(4) ?
C23 N4 C22 C21 . . . . 2.7(4) ?
C24 C20 C21 C22 . . . . -2.2(5) ?
